data_4320900
loop_
_publ_author_name
'Yan Z. Voloshin'
'Oleg A. Varzatskii'
'Tatyana E. Kron'
'Vitaly K. Belsky'
'Valery E. Zavodnik'
'Nataly G. Strizhakova'
'Alexey V. Palchik'

_publ_contact_author 'Yan Z. Voloshin'
_publ_contact_author_email voloshin@cc.nifhi.ac.ru
_publ_section_title
;
 Triribbed-Functionalized Clathrochelate Iron(II) Dioximates as a New and
 Promising Tool To Obtain Polynucleating and Polynuclear Compounds with
 Improved Properties
;
_journal_name_full 'Inorganic Chemistry'
_journal_page_first 1907
_journal_page_last 1918
_journal_paper_doi 10.1021/ic990476n
_journal_volume 39
_journal_year 2000
_chemical_formula_sum 'C14 H16 B2 Cl6 F2 Fe N6 O8'
_chemical_formula_weight 724.52
_chemical_name_systematic
; 
 ? 
;
_space_group_IT_number 15
_symmetry_cell_setting monoclinic
_symmetry_space_group_name_Hall '-C 2yc'
_symmetry_space_group_name_H-M 'C 1 2/c 1'
_atom_sites_solution_hydrogens geom
_atom_sites_solution_primary direct
_atom_sites_solution_secondary difmap
_audit_creation_method SHELXL
_cell_angle_alpha 90.00
_cell_angle_beta 92.62(3)
_cell_angle_gamma 90.00
_cell_formula_units_Z 4
_cell_length_a 17.634(4)
_cell_length_b 8.197(2)
_cell_length_c 18.799(4)
_cell_measurement_reflns_used 24
_cell_measurement_temperature 293(2)
_cell_measurement_theta_max 14
_cell_measurement_theta_min 12
_cell_volume 2714.5(11)
_computing_structure_refinement 'SHELXL-93 (Sheldrick, 1993)'
_computing_structure_solution 'SHELXS-86 (Sheldrick, 1990)'
_diffrn_ambient_temperature 293(2)
_diffrn_measurement_device CAD4
_diffrn_measurement_method theta/2theta
_diffrn_radiation_monochromator filter
_diffrn_radiation_source 'fine-focus sealed tube'
_diffrn_radiation_type MoK\a
_diffrn_radiation_wavelength 0.71073
_diffrn_reflns_av_R_equivalents 0.0263
_diffrn_reflns_av_sigmaI/netI 0.0147
_diffrn_reflns_limit_h_max 20
_diffrn_reflns_limit_h_min 0
_diffrn_reflns_limit_k_max 0
_diffrn_reflns_limit_k_min -6
_diffrn_reflns_limit_l_max 21
_diffrn_reflns_limit_l_min -21
_diffrn_reflns_number 1636
_diffrn_reflns_theta_max 24.95
_diffrn_reflns_theta_min 2.31
_diffrn_standards_decay_% 2.7
_diffrn_standards_interval_time 100
_diffrn_standards_number 3
_exptl_absorpt_coefficient_mu 1.208
_exptl_crystal_colour orange
_exptl_crystal_density_diffrn 1.763
_exptl_crystal_description prizm
_exptl_crystal_F_000 1440
_exptl_crystal_size_max 0.42
_exptl_crystal_size_mid 0.40
_exptl_crystal_size_min 0.37
_refine_diff_density_max 0.793
_refine_diff_density_min -0.713
_refine_diff_density_rms 0.114
_refine_ls_extinction_coef 0.0034(8)
_refine_ls_extinction_expression Fc^*^=kFc[1+0.001xFc^2^\l^3^/sin(2\q)]^-1/4^
_refine_ls_extinction_method SHELXL
_refine_ls_goodness_of_fit_all 1.116
_refine_ls_goodness_of_fit_obs 1.116
_refine_ls_matrix_type full
_refine_ls_number_parameters 196
_refine_ls_number_reflns 1582
_refine_ls_number_restraints 0
_refine_ls_restrained_S_all 1.116
_refine_ls_restrained_S_obs 1.116
_refine_ls_R_factor_all 0.0639
_refine_ls_R_factor_obs 0.0639
_refine_ls_shift/esd_max 0.562
_refine_ls_shift/esd_mean 0.059
_refine_ls_structure_factor_coef Fsqd
_refine_ls_weighting_details 'w=1/[\s^2^(Fo^2^)+(0.1156P)^2^+12.5216P] where P=(Fo^2^+2Fc^2^)/3'
_refine_ls_weighting_scheme calc
_refine_ls_wR_factor_all 0.1738
_refine_ls_wR_factor_obs 0.1738
_reflns_number_observed 1582
_reflns_number_total 1582
_reflns_observed_criterion >2sigma(I)
_cod_data_source_file ic990476n_4.cif
_cod_data_source_block yv22
_cod_depositor_comments
;
The following automatic conversions were performed:

'_refine_ls_weighting_scheme' value 'calc
w=1/[\s^2^(Fo^2^)+(0.1156P)^2^+12.5216P] where P=(Fo^2^+2Fc^2^)/3'
was changed to 'calc'. New tag '_refine_ls_weighting_details' was
created. The value of the new tag was set to
'w=1/[\s^2^(Fo^2^)+(0.1156P)^2^+12.5216P] where P=(Fo^2^+2Fc^2^)/3'.

Automatic conversion script
Id: cif_fix_values 3143 2015-03-26 13:38:13Z robertas 
;
_cod_original_cell_volume 2715.(1)
_cod_database_code 4320900

loop_
_symmetry_equiv_pos_as_xyz
'x, y, z'
'-x, y, -z+1/2'
'x+1/2, y+1/2, z'
'-x+1/2, y+1/2, -z+1/2'
'-x, -y, -z'
'x, -y, z-1/2'
'-x+1/2, -y+1/2, -z'
'x+1/2, -y+1/2, z-1/2'

loop_
_atom_site_aniso_label
_atom_site_aniso_U_11
_atom_site_aniso_U_22
_atom_site_aniso_U_33
_atom_site_aniso_U_23
_atom_site_aniso_U_13
_atom_site_aniso_U_12
Fe 0.0366(6) 0.0293(11) 0.0276(5) 0.000 -0.0026(4) 0.000
Cl1 0.0823(12) 0.082(2) 0.0425(9) -0.0228(8) -0.0079(7) -0.0191(10)
Cl2 0.0556(9) 0.096(2) 0.0678(11) 0.0115(10) -0.0065(8) 0.0323(10)
Cl3 0.106(2) 0.037(2) 0.0816(13) 0.0074(9) 0.0208(11) -0.0153(11)
F 0.060(2) 0.076(4) 0.044(2) -0.002(2) 0.0174(15) 0.000(2)
O1 0.063(3) 0.106(5) 0.041(2) -0.020(3) 0.013(2) -0.025(3)
O2 0.061(3) 0.108(5) 0.053(3) 0.017(3) 0.020(2) 0.035(3)
O3 0.074(3) 0.064(5) 0.068(3) -0.001(3) 0.030(2) -0.012(3)
N1 0.048(3) 0.069(5) 0.035(2) -0.012(2) 0.004(2) -0.007(3)
N2 0.049(3) 0.065(5) 0.044(3) 0.010(3) 0.007(2) 0.017(3)
N3 0.064(3) 0.033(5) 0.052(3) 0.000(3) 0.018(2) -0.006(3)
B 0.049(3) 0.040(6) 0.040(3) -0.004(3) 0.006(2) 0.000(3)
C1 0.053(3) 0.042(5) 0.036(3) -0.007(3) -0.008(2) -0.005(3)
C2 0.046(3) 0.040(5) 0.047(3) 0.003(3) -0.011(2) 0.007(3)
C3 0.064(4) 0.029(6) 0.047(3) 0.002(3) -0.004(3) -0.005(4)
O4 0.065(10) 0.305(37) 0.040(7) 0.002(12) -0.006(7) 0.012(15)
O4A 0.201(35) 0.376(56) 0.198(32) -0.125(32) -0.025(25) -0.143(34)
C4 0.186(15) 0.186(17) 0.105(10) -0.053(10) 0.035(10) -0.023(13)
C5 0.145(26) 0.158(36) 0.071(15) -0.053(18) -0.015(15) 0.039(24)
C6 0.118(10) 0.177(18) 0.187(17) 0.039(15) -0.029(11) -0.027(11)
C7 0.081(7) 0.195(16) 0.145(11) 0.033(11) -0.015(7) -0.034(9)
C5A 0.153(27) 0.116(24) 0.071(15) -0.009(13) 0.002(16) -0.012(20)

loop_
_atom_site_label
_atom_site_type_symbol
_atom_site_fract_x
_atom_site_fract_y
_atom_site_fract_z
_atom_site_U_iso_or_equiv
_atom_site_thermal_displace_type
_atom_site_occupancy
_atom_site_calc_flag
_atom_site_refinement_flags
_atom_site_disorder_group
Fe Fe 0.5000 0.80424(15) 0.2500 0.0313(5) Uani 1 d S .
Cl1 Cl 0.59155(11) 1.0358(3) 0.44606(8) 0.0691(7) Uani 1 d . .
Cl2 Cl 0.28727(9) 1.0499(3) 0.18238(10) 0.0735(7) Uani 1 d . .
Cl3 Cl 0.43347(13) 0.3069(3) 0.30909(11) 0.0744(7) Uani 1 d . .
F F 0.3373(2) 0.8038(5) 0.4163(2) 0.0595(12) Uani 1 d . .
O1 O 0.4615(3) 0.8502(7) 0.3964(2) 0.070(2) Uani 1 d . .
O2 O 0.3615(3) 0.9216(8) 0.3097(2) 0.073(2) Uani 1 d . .
O3 O 0.3890(3) 0.6398(7) 0.3335(3) 0.068(2) Uani 1 d . .
N1 N 0.5148(3) 0.8704(8) 0.3466(2) 0.0510(15) Uani 1 d . .
N2 N 0.4051(3) 0.9174(8) 0.2516(3) 0.052(2) Uani 1 d . .
N3 N 0.4458(3) 0.6223(8) 0.2863(3) 0.049(2) Uani 1 d . .
B B 0.3874(4) 0.8040(10) 0.3642(3) 0.043(2) Uani 1 d . .
C1 C 0.5741(3) 0.9530(8) 0.3645(3) 0.044(2) Uani 1 d . .
C2 C 0.3757(3) 0.9707(8) 0.1923(3) 0.045(2) Uani 1 d . .
C3 C 0.4693(4) 0.4796(10) 0.2737(3) 0.046(2) Uani 1 d . .
O4 O 0.3970(11) 0.5034(47) 0.1245(9) 0.137(13) Uani 0.50 d P .
O4A O 0.3907(24) 0.5417(68) 0.1226(23) 0.259(25) Uani 0.50 d P .
C4 C 0.4148(11) 0.5166(24) 0.0508(9) 0.158(6) Uani 1 d . .
C5 C 0.3153(21) 0.5231(50) 0.0255(15) 0.125(12) Uani 0.50 d P .
C6 C 0.2868(9) 0.6073(26) 0.0685(11) 0.162(6) Uani 1 d . .
C7 C 0.3205(7) 0.5263(22) 0.1318(8) 0.141(6) Uani 1 d . .
C5A C 0.3602(23) 0.5766(43) 0.0051(15) 0.113(10) Uani 0.50 d P .

loop_
_atom_type_symbol
_atom_type_description
_atom_type_scat_dispersion_real
_atom_type_scat_dispersion_imag
_atom_type_scat_source
C C 0.0033 0.0016 'International Tables Vol C Tables 4.2.6.8 and 6.1.1.4'
H H 0.0000 0.0000 'International Tables Vol C Tables 4.2.6.8 and 6.1.1.4'
B B 0.0013 0.0007 'International Tables Vol C Tables 4.2.6.8 and 6.1.1.4'
N N 0.0061 0.0033 'International Tables Vol C Tables 4.2.6.8 and 6.1.1.4'
O O 0.0106 0.0060 'International Tables Vol C Tables 4.2.6.8 and 6.1.1.4'
F F 0.0171 0.0103 'International Tables Vol C Tables 4.2.6.8 and 6.1.1.4'
Cl Cl 0.1484 0.1585 'International Tables Vol C Tables 4.2.6.8 and 6.1.1.4'
Fe Fe 0.3463 0.8444 'International Tables Vol C Tables 4.2.6.8 and 6.1.1.4'

loop_
_geom_angle_atom_site_label_1
_geom_angle_atom_site_label_2
_geom_angle_atom_site_label_3
_geom_angle
_geom_angle_site_symmetry_1
_geom_angle_site_symmetry_3
_geom_angle_publ_flag
N1 Fe N1 146.9(4) 2_655 . ?
N1 Fe N3 120.9(2) 2_655 . ?
N1 Fe N3 86.0(2) . . ?
N1 Fe N3 86.0(2) 2_655 2_655 ?
N1 Fe N3 120.9(2) . 2_655 ?
N3 Fe N3 77.6(4) . 2_655 ?
N1 Fe N2 86.0(2) 2_655 2_655 ?
N1 Fe N2 78.1(2) . 2_655 ?
N3 Fe N2 146.5(2) . 2_655 ?
N3 Fe N2 85.5(3) 2_655 2_655 ?
N1 Fe N2 78.1(2) 2_655 . ?
N1 Fe N2 85.9(2) . . ?
N3 Fe N2 85.5(3) . . ?
N3 Fe N2 146.5(3) 2_655 . ?
N2 Fe N2 122.0(4) 2_655 . ?
N1 O1 B 112.1(4) . . ?
N2 O2 B 112.0(5) . . ?
N3 O3 B 112.1(5) . . ?
C1 N1 O1 117.6(5) . . ?
C1 N1 Fe 118.6(4) . . ?
O1 N1 Fe 123.4(4) . . ?
C2 N2 O2 117.8(5) . . ?
C2 N2 Fe 118.1(4) . . ?
O2 N2 Fe 123.3(4) . . ?
C3 N3 O3 118.1(6) . . ?
C3 N3 Fe 118.7(4) . . ?
O3 N3 Fe 122.6(5) . . ?
F B O1 107.6(5) . . ?
F B O3 108.0(5) . . ?
O1 B O3 111.6(5) . . ?
F B O2 108.4(5) . . ?
O1 B O2 111.3(6) . . ?
O3 B O2 109.8(5) . . ?
N1 C1 C2 112.6(5) . 2_655 ?
N1 C1 Cl1 124.4(5) . . ?
C2 C1 Cl1 123.0(4) 2_655 . ?
N2 C2 C1 112.1(5) . 2_655 ?
N2 C2 Cl2 124.1(5) . . ?
C1 C2 Cl2 123.8(4) 2_655 . ?
N3 C3 C3 112.3(4) . 2_655 ?
N3 C3 Cl3 124.4(5) . . ?
C3 C3 Cl3 123.3(3) 2_655 . ?
C7 O4 C4 110.2(16) . . ?
C7 O4A C4 116.4(24) . . ?
C5A C4 O4A 108.0(27) . . ?
C5A C4 O4 117.3(19) . . ?
O4A C4 O4 13.3(34) . . ?
C5A C4 C5 33.2(16) . . ?
O4A C4 C5 85.3(20) . . ?
O4 C4 C5 90.2(14) . . ?
C5A C5 C6 112.0(48) . . ?
C5A C5 C4 48.1(27) . . ?
C6 C5 C4 105.9(21) . . ?
C5A C5 C7 112.2(31) . . ?
C6 C5 C7 46.7(14) . . ?
C4 C5 C7 74.7(12) . . ?
C5 C6 C7 97.0(23) . . ?
C5 C6 C5A 30.6(25) . . ?
C7 C6 C5A 101.3(15) . . ?
O4A C7 O4 13.7(37) . . ?
O4A C7 C6 101.9(27) . . ?
O4 C7 C6 110.1(15) . . ?
O4A C7 C5 82.2(23) . . ?
O4 C7 C5 84.1(15) . . ?
C6 C7 C5 36.3(13) . . ?
C5 C5A C4 98.7(36) . . ?
C5 C5A C6 37.5(26) . . ?
C4 C5A C6 98.1(17) . . ?

loop_
_geom_bond_atom_site_label_1
_geom_bond_atom_site_label_2
_geom_bond_distance
_geom_bond_site_symmetry_2
_geom_bond_publ_flag
Fe N1 1.901(5) 2_655 ?
Fe N1 1.901(5) . ?
Fe N3 1.914(6) . ?
Fe N3 1.914(6) 2_655 ?
Fe N2 1.915(5) 2_655 ?
Fe N2 1.915(5) . ?
Cl1 C1 1.692(5) . ?
Cl2 C2 1.691(6) . ?
Cl3 C3 1.698(8) . ?
F B 1.349(7) . ?
O1 N1 1.369(6) . ?
O1 B 1.464(8) . ?
O2 N2 1.364(6) . ?
O2 B 1.464(9) . ?
O3 N3 1.376(7) . ?
O3 B 1.465(10) . ?
N1 C1 1.277(8) . ?
N2 C2 1.283(7) . ?
N3 C3 1.267(9) . ?
C1 C2 1.427(8) 2_655 ?
C2 C1 1.427(8) 2_655 ?
C3 C3 1.433(13) 2_655 ?
O4 C7 1.37(2) . ?
O4 C4 1.44(2) . ?
O4A C7 1.26(4) . ?
O4A C4 1.45(4) . ?
C4 C5A 1.35(4) . ?
C4 C5 1.80(4) . ?
C5 C5A 1.00(4) . ?
C5 C6 1.19(3) . ?
C5 C7 2.00(3) . ?
C6 C7 1.47(2) . ?
C6 C5A 1.82(4) . ?
